data_9012790
loop_
_publ_author_name
'Tsurumi, T.'
'Hirano, Y.'
'Kato, H.'
'Kamiya, T.'
'Daimon, M.'

_publ_section_title
;
 Crystal structure and hydration of belite
;
_journal_name_full 'Ceramic Transactions'
_journal_page_first 19
_journal_page_last 25
_journal_volume 40
_journal_year 1994
_chemical_compound_source Synthetic
_chemical_formula_sum 'Ca2 O4 Si'
_chemical_name_mineral Larnite
_space_group_IT_number 14
_symmetry_space_group_name_Hall '-P 2yn'
_symmetry_space_group_name_H-M 'P 1 21/n 1'
_cell_angle_alpha 90
_cell_angle_beta 94.144
_cell_angle_gamma 90
_cell_length_a 5.5019
_cell_length_b 6.7624
_cell_length_c 9.3387
_cell_formula_units_Z 4
_cell_volume 346.548
_database_code_amcsd 0012180
_exptl_crystal_density_diffrn 3.301
_cod_original_formula_sum 'Ca2 Si O4'
_cod_database_code 9012790

loop_
_space_group_symop_operation_xyz
x,y,z
1/2+x,1/2-y,1/2+z
1/2-x,1/2+y,1/2-z
-x,-y,-z

loop_
_atom_site_label
_atom_site_fract_x
_atom_site_fract_y
_atom_site_fract_z
Ca1 0.23100 0.34000 0.42900
Ca2 0.22400 -0.00200 -0.29500
Si 0.26800 -0.22100 0.41600
O1 0.22200 0.00500 0.43800
O2 0.02900 -0.32200 0.37000
O3 0.46600 -0.25100 0.31000
O4 0.33900 -0.32400 -0.43000

loop_
_cod_related_entry_id
_cod_related_entry_database
_cod_related_entry_code
1 AMCSD 0012180
